data_8000377
loop_
_publ_author_name
'Andrzejewski, Micha\/l'
'Katrusiak, Andrzej'

_publ_section_title
;
 Piezochromic Porous Metal-Organic Framework.
;
_journal_issue 1
_journal_name_full 'The journal of physical chemistry letters'
_journal_page_first 279
_journal_page_last 284
_journal_paper_doi 10.1021/acs.jpclett.6b02458
_journal_volume 8
_journal_year 2017
_chemical_formula_moiety 'C14 H18 Co N2 O5'
_chemical_formula_sum 'C14 H18 Co N2 O5'
_chemical_formula_weight 353.23
_chemical_name_common AMU1
_chemical_name_systematic
;
Co(1,4-benzenedicarboxylate)(1,4-diazabicyclo[2.2.2]octane)H2O
;
_space_group_crystal_system triclinic
_space_group_IT_number 1
_space_group_name_Hall 'P 1'
_space_group_name_H-M_alt 'P 1'
_atom_sites_solution_hydrogens mixed
_atom_sites_solution_primary direct
_audit_creation_date 2016-07-12
_audit_creation_method
;
Olex2 1.2
(compiled 2016.02.19 svn.r3266 for OlexSys, GUI svn.r5155)
;
_cell_angle_alpha 90.36(3)
_cell_angle_beta 96.55(3)
_cell_angle_gamma 94.743(19)
_cell_formula_units_Z 1
_cell_length_a 5.8752(14)
_cell_length_b 7.0561(16)
_cell_length_c 10.609(3)
_cell_measurement_reflns_used 787
_cell_measurement_temperature 296(2)
_cell_measurement_theta_max 55.514
_cell_measurement_theta_min 9.88
_cell_volume 435.38(19)
_computing_molecular_graphics 'Olex2 (Dolomanov et al., 2009)'
_computing_publication_material 'Olex2 (Dolomanov et al., 2009)'
_computing_structure_refinement 'ShelXL (Sheldrick, 2015)'
_computing_structure_solution 'ShelXS (Sheldrick, 2008)'
_diffrn_ambient_temperature 296(2)
_diffrn_measured_fraction_theta_full 0.230
_diffrn_measured_fraction_theta_max 0.198
_diffrn_measurement_device_type 'multiwire proportional'
_diffrn_measurement_method 'phi and omega scans'
_diffrn_radiation_monochromator graphite
_diffrn_radiation_type MoK\a
_diffrn_radiation_wavelength 0.71073
_diffrn_reflns_av_R_equivalents 0.0902
_diffrn_reflns_av_unetI/netI 0.1342
_diffrn_reflns_Laue_measured_fraction_full 0.230
_diffrn_reflns_Laue_measured_fraction_max 0.198
_diffrn_reflns_limit_h_max 7
_diffrn_reflns_limit_h_min -7
_diffrn_reflns_limit_k_max 8
_diffrn_reflns_limit_k_min -8
_diffrn_reflns_limit_l_max 4
_diffrn_reflns_limit_l_min -4
_diffrn_reflns_number 2095
_diffrn_reflns_point_group_measured_fraction_full 0.230
_diffrn_reflns_point_group_measured_fraction_max 0.198
_diffrn_reflns_theta_full 26.000
_diffrn_reflns_theta_max 27.757
_diffrn_reflns_theta_min 4.940
_exptl_absorpt_coefficient_mu 1.007
_exptl_absorpt_correction_T_max 0.904
_exptl_absorpt_correction_T_min 0.886
_exptl_absorpt_correction_type multi-scan
_exptl_absorpt_process_details
;
Data were collected and reduced by program CrysAlisPro, 
and SCALE3 ABSPACK was used for absorption correction
;
_exptl_crystal_colour orange/yellow
_exptl_crystal_density_diffrn 1.347
_exptl_crystal_description plate
_exptl_crystal_F_000 183
_exptl_crystal_size_max 0.3
_exptl_crystal_size_mid 0.1
_exptl_crystal_size_min 0.1
_refine_diff_density_max 0.914
_refine_diff_density_min -0.672
_refine_diff_density_rms 0.184
_refine_ls_abs_structure_details
;
 Refined as a perfect inversion twin.
;
_refine_ls_abs_structure_Flack 0.5
_refine_ls_extinction_method none
_refine_ls_goodness_of_fit_ref 1.442
_refine_ls_hydrogen_treatment constr
_refine_ls_matrix_type full
_refine_ls_number_parameters 65
_refine_ls_number_reflns 787
_refine_ls_number_restraints 29
_refine_ls_restrained_S_all 1.419
_refine_ls_R_factor_all 0.2381
_refine_ls_R_factor_gt 0.1850
_refine_ls_shift/su_max 0.000
_refine_ls_shift/su_mean 0.000
_refine_ls_structure_factor_coef Fsqd
_refine_ls_weighting_details 'w=1/[\s^2^(Fo^2^)+(0.2000P)^2^] where P=(Fo^2^+2Fc^2^)/3'
_refine_ls_weighting_scheme calc
_refine_ls_wR_factor_gt 0.3976
_refine_ls_wR_factor_ref 0.4300
_reflns_Friedel_coverage 1.000
_reflns_Friedel_fraction_full 0.230
_reflns_Friedel_fraction_max 0.198
_reflns_number_gt 460
_reflns_number_total 787
_reflns_threshold_expression 'I > 2\s(I)'
_cod_data_source_file jz6b02458_si_004.cif
_cod_data_source_block 090GPa_P1
_cod_original_cell_volume 435.4(2)
_cod_database_code 8000377
_shelx_space_group_comment
;
The symmetry employed for this shelxl refinement is uniquely defined
by the following loop, which should always be used as a source of
symmetry information in preference to the above space-group names.
They are only intended as comments.
;
_olex2_refinement_description
;
1. Fixed Uiso
 At 1.2 times of:
  All C(H) groups, All C(H,H) groups
 At 1.5 times of:
  All O(H,H) groups
2. Restrained distances
 O2-C7
 1.23 with sigma of 0.002
 O1-C7
 1.23 with sigma of 0.002
 O2-O1
 2.16 with sigma of 0.002
 C7-C1
 1.48 with sigma of 0.002
 N2-C10
 1.48 with sigma of 0.002
 N2-C12
 1.48 with sigma of 0.002
 N2-C14
 1.48 with sigma of 0.002
 C9-N1
 1.48 with sigma of 0.002
 N1-C11
 1.48 with sigma of 0.002
 N1-C13
 1.48 with sigma of 0.002
 C10-C9
 1.52 with sigma of 0.002
 C12-C11
 1.52 with sigma of 0.002
 C14-C13
 1.52 with sigma of 0.002
 C8-O4
 1.23 with sigma of 0.002
 C4-C8
 1.48 with sigma of 0.002
 C8-O3
 1.23 with sigma of 0.02
 C8-O4
 1.23 with sigma of 0.02
 O4-O3
 2.163 with sigma of 0.002
3. Restrained planarity
 C7, C5, C4, C3, C2, C1, C6, O1, C8, O2, O4
 with sigma of 0.1
4. Uiso/Uaniso restraints and constraints
Uiso(C5) = Uiso(C4) = Uiso(C3) = Uiso(C2) = Uiso(C1) = Uiso(C6)
Uiso(C13) = Uiso(C14) = Uiso(C11) = Uiso(C12) = Uiso(C9) = Uiso(C10)
Uiso(O4) = Uiso(O2) = Uiso(O1) = Uiso(O3)
5.a Rotating group:
 O1W(H1WA,H1WB)
5.b Secondary CH2 refined with riding coordinates:
 C11(H11A,H11B), C9(H9A,H9B), C12(H12A,H12), C10(H10A,H10B), C14(H14A,H14B),
 C13(H13A,H13B)
5.c Aromatic/amide H refined with riding coordinates:
 C5(H5), C3(H3), C2(H2), C6(H6)
5.d Fitted hexagon refined as free rotating group:
 C5(C4,C3,C2,C1,C6)
;
_olex2_submission_special_instructions 'No special instructions were received'

loop_
_space_group_symop_operation_xyz
'x, y, z'

loop_
_atom_site_label
_atom_site_type_symbol
_atom_site_fract_x
_atom_site_fract_y
_atom_site_fract_z
_atom_site_U_iso_or_equiv
_atom_site_adp_type
_atom_site_occupancy
_atom_site_site_symmetry_order
_atom_site_calc_flag
_atom_site_refinement_flags_posn
Co1 Co 0.000(3) 0.000(2) 0.000(5) 0.044(3) Uiso 1 1 d .
O1W O 0.334(6) 0.019(5) 0.033(11) 0.020(9) Uiso 1 1 d .
H1WA H 0.4141 0.1276 0.0872 0.029 Uiso 1 1 d GR
H1WB H 0.4169 0.0321 -0.0424 0.029 Uiso 1 1 d GR
C7 C -0.115(5) -0.015(3) 0.793(3) 0.021(13) Uiso 1 1 d D
C5 C -0.049(6) 0.017(4) 0.446(3) 0.043(7) Uiso 1 1 d .
H5 H 0.0670 0.0449 0.3948 0.052 Uiso 1 1 calc R
C4 C -0.274(7) -0.029(3) 0.391(3) 0.043(7) Uiso 1 1 d DG
C3 C -0.448(5) -0.071(4) 0.467(4) 0.043(7) Uiso 1 1 d G
H3 H -0.5980 -0.1011 0.4307 0.052 Uiso 1 1 calc R
C2 C -0.397(6) -0.068(5) 0.599(4) 0.043(7) Uiso 1 1 d G
H2 H -0.5139 -0.0962 0.6498 0.052 Uiso 1 1 calc R
C1 C -0.173(7) -0.023(4) 0.654(3) 0.043(7) Uiso 1 1 d DG
C6 C 0.001(5) 0.020(4) 0.577(4) 0.043(7) Uiso 1 1 d G
H6 H 0.1510 0.0498 0.6139 0.052 Uiso 1 1 calc R
O1 O 0.089(4) 0.025(5) 0.831(5) 0.046(7) Uiso 1 1 d D
C8 C -0.306(7) -0.027(5) 0.251(3) 0.047(19) Uiso 1 1 d D
O2 O -0.263(5) -0.047(5) 0.865(5) 0.046(7) Uiso 1 1 d D
O4 O -0.146(5) 0.011(5) 0.187(5) 0.046(7) Uiso 1 1 d D
N1 N 0.016(5) 0.319(5) -0.001(4) 0.015(11) Uiso 1 1 d D
N2 N 0.007(5) 0.699(4) 0.015(4) 0.013(12) Uiso 1 1 d D
C11 C -0.221(6) 0.377(5) 0.000(14) 0.040(7) Uiso 1 1 d D
H11A H -0.2865 0.3235 0.0727 0.047 Uiso 1 1 calc R
H11B H -0.3152 0.3266 -0.0762 0.047 Uiso 1 1 calc R
C9 C 0.116(9) 0.405(4) -0.111(5) 0.040(7) Uiso 1 1 d D
H9A H 0.0205 0.3682 -0.1897 0.047 Uiso 1 1 calc R
H9B H 0.2692 0.3654 -0.1160 0.047 Uiso 1 1 calc R
C12 C -0.222(6) 0.592(4) 0.004(16) 0.040(7) Uiso 1 1 d D
H12A H -0.3114 0.6315 -0.0727 0.047 Uiso 1 1 calc R
H12 H -0.2998 0.6271 0.0752 0.047 Uiso 1 1 calc R
C10 C 0.124(9) 0.618(5) -0.087(6) 0.040(7) Uiso 1 1 d D
H10A H 0.2846 0.6643 -0.0717 0.047 Uiso 1 1 calc R
H10B H 0.0628 0.6736 -0.1661 0.047 Uiso 1 1 calc R
C14 C 0.081(10) 0.613(4) 0.138(5) 0.040(7) Uiso 1 1 d D
H14A H -0.0259 0.6393 0.1977 0.047 Uiso 1 1 calc R
H14B H 0.2313 0.6724 0.1710 0.047 Uiso 1 1 calc R
C13 C 0.094(10) 0.400(4) 0.128(5) 0.040(7) Uiso 1 1 d D
H13A H 0.2519 0.3709 0.1512 0.047 Uiso 1 1 calc R
H13B H 0.0008 0.3376 0.1876 0.047 Uiso 1 1 calc R
O3 O -0.497(5) -0.088(6) 0.209(7) 0.046(7) Uiso 1 1 d D

loop_
_atom_type_symbol
_atom_type_description
_atom_type_scat_dispersion_real
_atom_type_scat_dispersion_imag
_atom_type_scat_source
C C 0.0033 0.0016 'International Tables Vol C Tables 4.2.6.8 and 6.1.1.4'
H H 0.0000 0.0000 'International Tables Vol C Tables 4.2.6.8 and 6.1.1.4'
Co Co 0.3494 0.9721 'International Tables Vol C Tables 4.2.6.8 and 6.1.1.4'
N N 0.0061 0.0033 'International Tables Vol C Tables 4.2.6.8 and 6.1.1.4'
O O 0.0106 0.0060 'International Tables Vol C Tables 4.2.6.8 and 6.1.1.4'

loop_
_geom_angle_atom_site_label_1
_geom_angle_atom_site_label_2
_geom_angle_atom_site_label_3
_geom_angle
_geom_angle_site_symmetry_1
_geom_angle_site_symmetry_3
O1W Co1 C7 111(3) . 1_554
O1W Co1 O2 144(4) . 1_554
O1W Co1 O4 108(4) . .
O1W Co1 N1 88.7(14) . .
O1W Co1 N2 87.6(13) . 1_545
C7 Co1 O4 140.4(15) 1_554 .
C7 Co1 N1 91.4(19) 1_554 .
O1 Co1 O1W 78(3) 1_554 .
O1 Co1 C7 33.6(10) 1_554 1_554
O1 Co1 O2 67.1(18) 1_554 1_554
O1 Co1 O4 170.1(15) 1_554 .
O1 Co1 N1 85(2) 1_554 .
O1 Co1 N2 98(3) 1_554 1_545
O2 Co1 C7 33.5(9) 1_554 1_554
O2 Co1 O4 107.4(17) 1_554 .
O2 Co1 N1 97.2(16) 1_554 .
O2 Co1 N2 87.8(17) 1_554 1_545
N1 Co1 O4 88(2) . .
N2 Co1 C7 93(2) 1_545 1_554
N2 Co1 O4 90(2) 1_545 .
N2 Co1 N1 175(3) 1_545 .
Co1 O1W H1WA 118.8 . .
Co1 O1W H1WB 115.7 . .
H1WA O1W H1WB 100.3 . .
C1 C7 Co1 176(3) . 1_556
O1 C7 Co1 60(2) . 1_556
O1 C7 C1 116(3) . .
O2 C7 Co1 63(2) . 1_556
O2 C7 C1 121(3) . .
O2 C7 O1 122.8(5) . .
C4 C5 H5 120.0 . .
C4 C5 C6 120.0 . .
C6 C5 H5 120.0 . .
C5 C4 C3 120.0 . .
C5 C4 C8 115(3) . .
C3 C4 C8 125(3) . .
C4 C3 H3 120.0 . .
C4 C3 C2 120.0 . .
C2 C3 H3 120.0 . .
C3 C2 H2 120.0 . .
C1 C2 C3 120.0 . .
C1 C2 H2 120.0 . .
C2 C1 C7 121(3) . .
C2 C1 C6 120.0 . .
C6 C1 C7 119(3) . .
C5 C6 H6 120.0 . .
C1 C6 C5 120.0 . .
C1 C6 H6 120.0 . .
C7 O1 Co1 87(2) . 1_556
O4 C8 C4 123(4) . .
O3 C8 C4 112(4) . .
O3 C8 O4 125(3) . .
C7 O2 Co1 84(2) . 1_556
C8 O4 Co1 149(4) . .
C11 N1 Co1 108(2) . .
C9 N1 Co1 114(3) . .
C9 N1 C11 109(6) . .
C9 N1 C13 119(4) . .
C13 N1 Co1 111(3) . .
C13 N1 C11 94(6) . .
C12 N2 Co1 115(2) . 1_565
C10 N2 Co1 112(3) . 1_565
C10 N2 C12 104(7) . .
C10 N2 C14 110(4) . .
C14 N2 Co1 120(3) . 1_565
C14 N2 C12 93(6) . .
N1 C11 H11A 109.4 . .
N1 C11 H11B 109.4 . .
N1 C11 C12 111(4) . .
H11A C11 H11B 108.0 . .
C12 C11 H11A 109.4 . .
C12 C11 H11B 109.4 . .
N1 C9 H9A 110.9 . .
N1 C9 H9B 110.9 . .
N1 C9 C10 104(4) . .
H9A C9 H9B 108.9 . .
C10 C9 H9A 110.9 . .
C10 C9 H9B 110.9 . .
N2 C12 C11 115(3) . .
N2 C12 H12A 108.4 . .
N2 C12 H12 108.4 . .
C11 C12 H12A 108.4 . .
C11 C12 H12 108.4 . .
H12A C12 H12 107.5 . .
N2 C10 C9 122(4) . .
N2 C10 H10A 106.8 . .
N2 C10 H10B 106.8 . .
C9 C10 H10A 106.8 . .
C9 C10 H10B 106.8 . .
H10A C10 H10B 106.7 . .
N2 C14 H14A 109.1 . .
N2 C14 H14B 109.1 . .
N2 C14 C13 113(4) . .
H14A C14 H14B 107.8 . .
C13 C14 H14A 109.1 . .
C13 C14 H14B 109.1 . .
N1 C13 C14 114(4) . .
N1 C13 H13A 108.8 . .
N1 C13 H13B 108.8 . .
C14 C13 H13A 108.8 . .
C14 C13 H13B 108.8 . .
H13A C13 H13B 107.7 . .

loop_
_geom_bond_atom_site_label_1
_geom_bond_atom_site_label_2
_geom_bond_distance
_geom_bond_site_symmetry_2
Co1 O1W 1.95(3) .
Co1 C7 2.22(6) 1_554
Co1 O1 1.92(8) 1_554
Co1 O2 1.99(5) 1_554
Co1 O4 2.26(8) .
Co1 N1 2.25(4) .
Co1 N2 2.13(3) 1_545
O1W H1WA 1.0110 .
O1W H1WB 0.9814 .
C7 Co1 2.22(6) 1_556
C7 C1 1.480(3) .
C7 O1 1.230(3) .
C7 O2 1.230(3) .
C5 H5 0.9300 .
C5 C4 1.3900 .
C5 C6 1.3900 .
C4 C3 1.3900 .
C4 C8 1.480(3) .
C3 H3 0.9300 .
C3 C2 1.3900 .
C2 H2 0.9300 .
C2 C1 1.3900 .
C1 C6 1.3900 .
C6 H6 0.9300 .
O1 Co1 1.92(8) 1_556
C8 O4 1.230(3) .
C8 O3 1.21(3) .
O2 Co1 1.99(5) 1_556
N1 C11 1.480(3) .
N1 C9 1.480(3) .
N1 C13 1.480(3) .
N2 Co1 2.13(3) 1_565
N2 C12 1.480(3) .
N2 C10 1.480(3) .
N2 C14 1.480(3) .
C11 H11A 0.9700 .
C11 H11B 0.9700 .
C11 C12 1.520(3) .
C9 H9A 0.9700 .
C9 H9B 0.9700 .
C9 C10 1.520(3) .
C12 H12A 0.9700 .
C12 H12 0.9700 .
C10 H10A 0.9700 .
C10 H10B 0.9700 .
C14 H14A 0.9700 .
C14 H14B 0.9700 .
C14 C13 1.520(3) .
C13 H13A 0.9700 .
C13 H13B 0.9700 .

loop_
_geom_torsion_atom_site_label_1
_geom_torsion_atom_site_label_2
_geom_torsion_atom_site_label_3
_geom_torsion_atom_site_label_4
_geom_torsion
_geom_torsion_site_symmetry_1
_geom_torsion_site_symmetry_4
Co1 N1 C11 C12 178(9) . .
Co1 N1 C9 C10 -176(3) . .
Co1 N1 C13 C14 -173(4) . .
Co1 N2 C12 C11 173(9) 1_565 .
Co1 N2 C10 C9 -169(4) 1_565 .
Co1 N2 C14 C13 -175(4) 1_565 .
C7 C1 C6 C5 -179.0(12) . .
C5 C4 C3 C2 0.0 . .
C5 C4 C8 O4 0(3) . .
C5 C4 C8 O3 172(3) . .
C4 C5 C6 C1 0.0 . .
C4 C3 C2 C1 0.0 . .
C4 C8 O4 Co1 161(3) . .
C3 C4 C8 O4 -180(2) . .
C3 C4 C8 O3 -8(3) . .
C3 C2 C1 C7 179.0(12) . .
C3 C2 C1 C6 0.0 . .
C2 C1 C6 C5 0.0 . .
C1 C7 O1 Co1 -179.8(14) . 1_556
C1 C7 O2 Co1 179.8(15) . 1_556
C6 C5 C4 C3 0.0 . .
C6 C5 C4 C8 180.0(13) . .
O1 C7 C1 C2 179.4(14) . .
O1 C7 C1 C6 -1.5(18) . .
O1 C7 O2 Co1 0(2) . 1_556
C8 C4 C3 C2 -180.0(14) . .
O2 C7 C1 C2 -0.9(17) . .
O2 C7 C1 C6 178.2(14) . .
O2 C7 O1 Co1 1(2) . 1_556
N1 C11 C12 N2 -4(17) . .
N1 C9 C10 N2 -10(6) . .
N2 C14 C13 N1 -4(7) . .
C11 N1 C9 C10 63(7) . .
C11 N1 C13 C14 -62(6) . .
C9 N1 C11 C12 -58(12) . .
C9 N1 C13 C14 52(6) . .
C12 N2 C10 C9 -45(7) . .
C12 N2 C14 C13 64(7) . .
C10 N2 C12 C11 51(13) . .
C10 N2 C14 C13 -43(6) . .
C14 N2 C12 C11 -61(12) . .
C14 N2 C10 C9 54(6) . .
C13 N1 C11 C12 65(11) . .
C13 N1 C9 C10 -43(5) . .
O3 C8 O4 Co1 -9(7) . .
